data_1511817
loop_
_publ_author_name
'Merz, Tyler A.'
'Waddell, Paul G.'
'Cole, Jacqueline M.'

_publ_section_title
;
 Systematic Molecular Design ofp-Phenylene Lasing Properties
;
_journal_issue 16
_journal_name_full 'The Journal of Physical Chemistry C'
_journal_page_first 8429
_journal_paper_doi 10.1021/jp401004m
_journal_volume 117
_journal_year 2013
_chemical_formula_moiety 'C28 H34'
_chemical_formula_sum 'C28 H34'
_chemical_formula_weight 370.55
_chemical_name_systematic
;
Exalite 351
;
_space_group_IT_number 2
_symmetry_cell_setting triclinic
_symmetry_space_group_name_Hall '-P 1'
_symmetry_space_group_name_H-M 'P -1'
_atom_sites_solution_hydrogens geom
_atom_sites_solution_primary direct
_atom_sites_solution_secondary difmap
_audit_creation_date 2013-01-24T09:18:08-00:00
_audit_creation_method 'WinGX routine CIF_UPDATE'
_cell_angle_alpha 94.702(10)
_cell_angle_beta 94.348(14)
_cell_angle_gamma 103.397(11)
_cell_formula_units_Z 1
_cell_length_a 6.663(5)
_cell_length_b 6.883(5)
_cell_length_c 12.477(9)
_cell_measurement_reflns_used 1764
_cell_measurement_temperature 120(2)
_cell_measurement_theta_max 32.9
_cell_measurement_theta_min 3.1
_cell_volume 552.1(7)
_computing_cell_refinement
;
        CrystalClear-SM Expert 2.0 r4 (Rigaku, 2009)
;
_computing_data_collection
;
        CrystalClear-SM Expert 2.0 r4 (Rigaku, 2009)
;
_computing_data_reduction
;
        CrystalClear-SM Expert 2.0 r4 (Rigaku, 2009)
;
_computing_molecular_graphics 'Ortep-3 for Windows (Farrugia, 1997)'
_computing_publication_material 'WinGX publication routines (Farrugia, 1999)'
_computing_structure_refinement 'SHELXL-97 (Sheldrick, 2008)'
_computing_structure_solution 'SIR92 (Giacovazzo et al, 1993)'
_diffrn_ambient_temperature 120(2)
_diffrn_detector_area_resol_mean 28.5714
_diffrn_measured_fraction_theta_full 0.94
_diffrn_measured_fraction_theta_max 0.94
_diffrn_measurement_device_type
;
        Rigaku Saturn724+ (2x2 bin mode)
;
_diffrn_measurement_method 'profile data from \w-scans'
_diffrn_radiation_monochromator graphite
_diffrn_radiation_type MoK\a
_diffrn_radiation_wavelength 0.71073
_diffrn_reflns_av_R_equivalents 0.043
_diffrn_reflns_av_unetI/netI 0.035
_diffrn_reflns_limit_h_max 8
_diffrn_reflns_limit_h_min -6
_diffrn_reflns_limit_k_max 8
_diffrn_reflns_limit_k_min -8
_diffrn_reflns_limit_l_max 15
_diffrn_reflns_limit_l_min -16
_diffrn_reflns_number 3898
_diffrn_reflns_theta_full 27.48
_diffrn_reflns_theta_max 27.48
_diffrn_reflns_theta_min 3.29
_diffrn_source 'Sealed Tube'
_exptl_absorpt_coefficient_mu 0.062
_exptl_absorpt_correction_T_max 0.989
_exptl_absorpt_correction_T_min 0.987
_exptl_absorpt_correction_type multi-scan
_exptl_absorpt_process_details 'Higashi, 1995'
_exptl_crystal_colour Colorless
_exptl_crystal_density_diffrn 1.114
_exptl_crystal_density_method 'not measured'
_exptl_crystal_description Prism
_exptl_crystal_F_000 202
_exptl_crystal_size_max 0.2
_exptl_crystal_size_mid 0.2
_exptl_crystal_size_min 0.2
_refine_diff_density_max 0.338
_refine_diff_density_min -0.198
_refine_diff_density_rms 0.046
_refine_ls_extinction_method none
_refine_ls_goodness_of_fit_ref 1.068
_refine_ls_hydrogen_treatment refxyz
_refine_ls_matrix_type full
_refine_ls_number_parameters 195
_refine_ls_number_reflns 2374
_refine_ls_number_restraints 0
_refine_ls_restrained_S_all 1.068
_refine_ls_R_factor_all 0.054
_refine_ls_R_factor_gt 0.0512
_refine_ls_shift/su_max 0
_refine_ls_shift/su_mean 0
_refine_ls_structure_factor_coef Fsqd
_refine_ls_weighting_details 'calc w=1/[\s^2^(Fo^2^)+(0.0889P)^2^+0.0910P] where P=(Fo^2^+2Fc^2^)/3'
_refine_ls_weighting_scheme calc
_refine_ls_wR_factor_ref 0.1475
_reflns_number_gt 2207
_reflns_number_total 2374
_reflns_threshold_expression >2\s(I)
_cod_data_source_file jp401004m_si_001.cif
_cod_data_source_block 351
_cod_depositor_comments
;
The following automatic conversions were performed:

'_exptl_absorpt_correction_type' value 'Multi-scan' changed to
'multi-scan' according to
/home/saulius/struct/CIF-dictionaries/cif_core.dic dictionary named
'cif_core.dic' version 2.4.2 from 2011-04-26.

Automatic conversion script
Id: cif_fix_values 1891 2012-01-12 08:04:46Z andrius 
;
_cod_database_code 1511817

loop_
_symmetry_equiv_pos_as_xyz
'x, y, z'
'-x, -y, -z'

loop_
_atom_site_label
_atom_site_fract_x
_atom_site_fract_y
_atom_site_fract_z
_atom_site_U_iso_or_equiv
_atom_site_adp_type
_atom_site_calc_flag
_atom_site_occupancy
_atom_site_type_symbol
H2PC 1.063(3) 0.503(3) 0.8160(14) 0.052(5) Uiso d 1 H
H2PA 1.090(3) 0.644(2) 0.7162(14) 0.047(4) Uiso d 1 H
H5PA 0.659(3) 0.912(3) 0.9668(16) 0.061(5) Uiso d 1 H
H3PB 0.925(2) 0.930(2) 0.7145(13) 0.037(4) Uiso d 1 H
H3PA 0.770(3) 0.978(2) 0.8042(13) 0.044(4) Uiso d 1 H
H9 0.038(2) -0.323(2) 0.4332(12) 0.034(3) Uiso d 1 H
H5 0.722(2) 0.304(2) 0.8191(11) 0.031(3) Uiso d 1 H
H5PB 0.635(3) 0.744(3) 1.0548(16) 0.060(5) Uiso d 1 H
H8 0.316(2) -0.092(2) 0.5339(12) 0.035(3) Uiso d 1 H
H2 0.308(2) 0.540(2) 0.5550(12) 0.035(4) Uiso d 1 H
H3 0.589(2) 0.764(2) 0.6576(12) 0.033(3) Uiso d 1 H
H4PA 0.831(2) 0.552(2) 0.9614(12) 0.037(4) Uiso d 1 H
H6 0.439(2) 0.077(2) 0.7175(13) 0.043(4) Uiso d 1 H
H2PB 1.198(3) 0.733(2) 0.8430(13) 0.044(4) Uiso d 1 H
H4PB 0.969(2) 0.778(2) 0.9839(12) 0.034(3) Uiso d 1 H
H3PC 1.026(3) 1.009(3) 0.8385(13) 0.047(4) Uiso d 1 H
H5PC 0.519(3) 0.687(3) 0.9333(15) 0.055(5) Uiso d 1 H
C7 0.16982(16) 0.13910(15) 0.56091(8) 0.0231(3) Uani d 1 C
C6 0.47311(18) 0.21896(15) 0.70368(9) 0.0278(3) Uani d 1 C
C10 0.86898(16) 0.70445(16) 0.81989(8) 0.0249(3) Uani d 1 C
C3 0.55863(16) 0.62307(15) 0.67334(8) 0.0242(3) Uani d 1 C
C1 0.34691(16) 0.28301(15) 0.62619(8) 0.0230(3) Uani d 1 C
C2 0.39260(16) 0.48755(15) 0.61240(8) 0.0239(3) Uani d 1 C
C5 0.63735(18) 0.35482(16) 0.76468(9) 0.0284(3) Uani d 1 C
C4 0.68459(15) 0.56060(15) 0.75116(8) 0.0228(3) Uani d 1 C
C9 0.01867(16) -0.19007(15) 0.46274(8) 0.0250(3) Uani d 1 C
C8 0.18561(16) -0.05423(15) 0.52237(8) 0.0250(3) Uani d 1 C
C13 0.83989(18) 0.69576(17) 0.94131(9) 0.0304(3) Uani d 1 C
C12 0.89669(19) 0.92177(17) 0.79202(9) 0.0336(3) Uani d 1 C
C14 0.6518(2) 0.7611(2) 0.97822(11) 0.0436(4) Uani d 1 C
C11 1.06877(19) 0.6399(2) 0.79729(11) 0.0405(3) Uani d 1 C

loop_
_atom_site_aniso_label
_atom_site_aniso_U_11
_atom_site_aniso_U_22
_atom_site_aniso_U_33
_atom_site_aniso_U_12
_atom_site_aniso_U_13
_atom_site_aniso_U_23
C7 0.0259(5) 0.0204(5) 0.0216(5) 0.0029(4) 0.0023(4) 0.0018(4)
C6 0.0334(6) 0.0192(5) 0.0297(5) 0.0059(4) -0.0016(4) 0.0014(4)
C10 0.0239(5) 0.0241(5) 0.0252(5) 0.0045(4) 0.0009(4) -0.0013(4)
C3 0.0277(5) 0.0199(5) 0.0242(5) 0.0046(4) 0.0026(4) 0.0016(4)
C1 0.0248(5) 0.0214(5) 0.0217(5) 0.0041(4) 0.0030(4) -0.0005(4)
C2 0.0264(5) 0.0224(5) 0.0228(5) 0.0058(4) 0.0014(4) 0.0022(4)
C5 0.0321(6) 0.0233(5) 0.0293(5) 0.0084(4) -0.0039(4) 0.0010(4)
C4 0.0241(5) 0.0217(5) 0.0222(5) 0.0055(4) 0.0027(4) -0.0010(4)
C9 0.0283(5) 0.0203(5) 0.0260(5) 0.0057(4) 0.0022(4) 0.0000(4)
C8 0.0254(5) 0.0228(5) 0.0264(5) 0.0060(4) 0.0012(4) 0.0008(4)
C13 0.0329(6) 0.0297(6) 0.0248(5) 0.0025(4) -0.0024(4) -0.0010(4)
C12 0.0367(6) 0.0253(6) 0.0325(6) -0.0025(5) -0.0035(5) 0.0019(4)
C14 0.0397(7) 0.0528(8) 0.0337(6) 0.0040(6) 0.0102(5) -0.0076(6)
C11 0.0259(6) 0.0449(7) 0.0476(7) 0.0092(5) 0.0004(5) -0.0117(6)

loop_
_atom_type_symbol
_atom_type_description
_atom_type_scat_dispersion_real
_atom_type_scat_dispersion_imag
_atom_type_scat_source
C C 0.0033 0.0016 'International Tables Vol C Tables 4.2.6.8 and 6.1.1.4'
H H 0 0 'International Tables Vol C Tables 4.2.6.8 and 6.1.1.4'

loop_
_geom_angle_atom_site_label_1
_geom_angle_atom_site_label_2
_geom_angle_atom_site_label_3
_geom_angle
_geom_angle_site_symmetry_1
_geom_angle_site_symmetry_3
C9 C7 C8 117.72(10) 2_556 .
C9 C7 C1 121.20(10) 2_556 .
C8 C7 C1 121.07(10) . .
C5 C6 C1 120.88(10) . .
C5 C6 H6 120.1(9) . .
C1 C6 H6 118.9(9) . .
C11 C10 C12 107.32(10) . .
C11 C10 C4 109.00(10) . .
C12 C10 C4 112.01(9) . .
C11 C10 C13 108.75(10) . .
C12 C10 C13 109.59(9) . .
C4 C10 C13 110.08(9) . .
C4 C3 C2 121.49(10) . .
C4 C3 H3 120.4(8) . .
C2 C3 H3 118.1(8) . .
C2 C1 C6 117.54(10) . .
C2 C1 C7 121.11(10) . .
C6 C1 C7 121.35(10) . .
C3 C2 C1 121.33(10) . .
C3 C2 H2 118.5(8) . .
C1 C2 H2 120.1(8) . .
C6 C5 C4 121.94(10) . .
C6 C5 H5 118.5(8) . .
C4 C5 H5 119.6(8) . .
C3 C4 C5 116.81(10) . .
C3 C4 C10 123.23(10) . .
C5 C4 C10 119.96(9) . .
C8 C9 C7 121.23(10) . 2_556
C8 C9 H9 118.7(8) . .
C7 C9 H9 120.0(8) 2_556 .
C9 C8 C7 121.06(10) . .
C9 C8 H8 118.8(8) . .
C7 C8 H8 120.0(8) . .
C14 C13 C10 115.62(10) . .
C14 C13 H4PA 108.0(9) . .
C10 C13 H4PA 109.8(8) . .
C14 C13 H4PB 110.4(8) . .
C10 C13 H4PB 108.3(8) . .
H4PA C13 H4PB 104.1(12) . .
C10 C12 H3PB 109.8(9) . .
C10 C12 H3PA 112.9(9) . .
H3PB C12 H3PA 108.5(12) . .
C10 C12 H3PC 108.0(9) . .
H3PB C12 H3PC 107.0(12) . .
H3PA C12 H3PC 110.4(13) . .
C13 C14 H5PA 111.7(11) . .
C13 C14 H5PB 112.3(11) . .
H5PA C14 H5PB 108.2(15) . .
C13 C14 H5PC 112.4(10) . .
H5PA C14 H5PC 102.9(15) . .
H5PB C14 H5PC 108.9(15) . .
C10 C11 H2PC 111.4(11) . .
C10 C11 H2PA 109.7(9) . .
H2PC C11 H2PA 108.6(14) . .
C10 C11 H2PB 111.5(9) . .
H2PC C11 H2PB 106.6(14) . .
H2PA C11 H2PB 108.9(13) . .

loop_
_geom_bond_atom_site_label_1
_geom_bond_atom_site_label_2
_geom_bond_site_symmetry_2
_geom_bond_distance
C7 C9 2_556 1.3972(17)
C7 C8 . 1.4074(17)
C7 C1 . 1.4891(16)
C6 C5 . 1.3907(16)
C6 C1 . 1.3981(16)
C6 H6 . 0.981(16)
C10 C11 . 1.5360(18)
C10 C12 . 1.5361(18)
C10 C4 . 1.5370(16)
C10 C13 . 1.5460(18)
C3 C4 . 1.3944(16)
C3 C2 . 1.3964(16)
C3 H3 . 0.982(15)
C1 C2 . 1.3976(17)
C2 H2 . 1.017(15)
C5 C4 . 1.4050(18)
C5 H5 . 0.989(14)
C9 C8 . 1.3941(16)
C9 C7 2_556 1.3972(17)
C9 H9 . 1.001(15)
C8 H8 . 0.970(15)
C13 C14 . 1.517(2)
C13 H4PA . 1.030(16)
C13 H4PB . 0.999(15)
C12 H3PB . 1.003(16)
C12 H3PA . 1.023(17)
C12 H3PC . 1.035(17)
C14 H5PA . 1.05(2)
C14 H5PB . 0.98(2)
C14 H5PC . 1.013(19)
C11 H2PC . 0.982(18)
C11 H2PA . 1.034(18)
C11 H2PB . 1.044(17)

loop_
_geom_torsion_atom_site_label_1
_geom_torsion_atom_site_label_2
_geom_torsion_atom_site_label_3
_geom_torsion_atom_site_label_4
_geom_torsion
_geom_torsion_site_symmetry_1
C5 C6 C1 C2 0.19(16) .
C5 C6 C1 C7 -179.60(9) .
C9 C7 C1 C2 -39.75(14) 2_556
C8 C7 C1 C2 141.28(11) .
C9 C7 C1 C6 140.04(11) 2_556
C8 C7 C1 C6 -38.94(15) .
C4 C3 C2 C1 -0.62(16) .
C6 C1 C2 C3 0.28(15) .
C7 C1 C2 C3 -179.93(8) .
C1 C6 C5 C4 -0.34(17) .
C2 C3 C4 C5 0.46(15) .
C2 C3 C4 C10 179.91(8) .
C6 C5 C4 C3 0.01(16) .
C6 C5 C4 C10 -179.46(9) .
C11 C10 C4 C3 -118.83(12) .
C12 C10 C4 C3 -0.22(14) .
C13 C10 C4 C3 121.97(11) .
C11 C10 C4 C5 60.61(14) .
C12 C10 C4 C5 179.21(9) .
C13 C10 C4 C5 -58.59(13) .
C7 C9 C8 C7 0.06(17) 2_556
C9 C7 C8 C9 -0.06(16) 2_556
C1 C7 C8 C9 178.95(9) .
C11 C10 C13 C14 178.31(10) .
C12 C10 C13 C14 61.28(13) .
C4 C10 C13 C14 -62.34(13) .
